data_4518536
loop_
_publ_author_name
'Zhang, Liangliang'
'Oestreich, Martin'

_publ_section_title
;
 Diastereotopic Group-Selective Intramolecular Aldol Reactions Initiated
 by Enantioselective Conjugate Silylation: Diastereodivergence Controlled
 by the Silicon Nucleophile
;
_journal_issue 6
_journal_name_full 'ACS Catalysis'
_journal_page_first 3516
_journal_page_last 3522
_journal_paper_doi 10.1021/acscatal.1c00436
_journal_volume 11
_journal_year 2021
_chemical_absolute_configuration ad
_chemical_formula_sum 'C25 H30 O3 Si'
_chemical_formula_weight 406.58
_space_group_IT_number 4
_space_group_name_Hall 'P 2yb'
_space_group_name_H-M_alt 'P 1 21 1'
_symmetry_cell_setting monoclinic
_symmetry_space_group_name_H-M 'P 1 21 1'
_atom_sites_solution_hydrogens geom
_atom_sites_solution_primary direct
_atom_sites_solution_secondary difmap
_audit_creation_method 'CrysAlisPro 1.171.39.46 (Rigaku OD, 2018)'
_cell_angle_alpha 90.00
_cell_angle_beta 102.822(6)
_cell_angle_gamma 90.00
_cell_formula_units_Z 2
_cell_length_a 10.4612(6)
_cell_length_b 6.7009(3)
_cell_length_c 15.9349(10)
_cell_measurement_reflns_used 1341
_cell_measurement_temperature 150(2)
_cell_measurement_theta_max 73.0400
_cell_measurement_theta_min 4.3030
_cell_volume 1089.17(11)
_computing_cell_refinement 'CrysAlisPro 1.171.39.46 (Rigaku OD, 2018)'
_computing_data_collection 'CrysAlisPro 1.171.39.46 (Rigaku OD, 2018)'
_computing_data_reduction 'CrysAlisPro 1.171.39.46 (Rigaku OD, 2018)'
_computing_structure_refinement 'SHELXL-97 (Sheldrick, 1997)'
_computing_structure_solution 'SHELXS-97 (Sheldrick, 1990)'
_diffrn_ambient_environment N~2~
_diffrn_ambient_temperature 150.01(10)
_diffrn_detector 'CCD plate'
_diffrn_detector_area_resol_mean 10.5435
_diffrn_detector_type Atlas
_diffrn_measured_fraction_theta_full 0.999
_diffrn_measured_fraction_theta_max 0.999
_diffrn_measurement_device 'four-circle diffractometer'
_diffrn_measurement_device_type 'SuperNova, Single source at offset/far, Atlas'
_diffrn_radiation_monochromator mirror
_diffrn_radiation_probe x-ray
_diffrn_radiation_type 'Cu K\a'
_diffrn_radiation_wavelength 1.54184
_diffrn_reflns_av_R_equivalents 0.0282
_diffrn_reflns_av_sigmaI/netI 0.0570
_diffrn_reflns_limit_h_max 11
_diffrn_reflns_limit_h_min -12
_diffrn_reflns_limit_k_max 7
_diffrn_reflns_limit_k_min -8
_diffrn_reflns_limit_l_max 19
_diffrn_reflns_limit_l_min -17
_diffrn_reflns_number 3935
_diffrn_reflns_theta_full 67.47
_diffrn_reflns_theta_max 67.47
_diffrn_reflns_theta_min 2.84
_diffrn_source 'micro-focus sealed X-ray tube'
_diffrn_source_type 'SuperNova (Cu) X-ray Source'
_exptl_absorpt_coefficient_mu 1.129
_exptl_absorpt_correction_T_max 0.9756
_exptl_absorpt_correction_T_min 0.6933
_exptl_absorpt_correction_type multi-scan
_exptl_absorpt_process_details
;
CrysAlisPro 1.171.39.46 (Rigaku Oxford Diffraction, 2018)
Empirical absorption correction using spherical harmonics,
 implemented in SCALE3 ABSPACK scaling algorithm.
;
_exptl_crystal_colour colourless
_exptl_crystal_density_diffrn 1.240
_exptl_crystal_density_method 'not measured'
_exptl_crystal_description rod
_exptl_crystal_F_000 436
_exptl_crystal_size_max 0.35
_exptl_crystal_size_mid 0.05
_exptl_crystal_size_min 0.02
_refine_diff_density_max 0.168
_refine_diff_density_min -0.219
_refine_diff_density_rms 0.043
_refine_ls_abs_structure_details 'Flack H D (1983), Acta Cryst. A39, 876-881'
_refine_ls_abs_structure_Flack 0.02(4)
_refine_ls_extinction_method none
_refine_ls_goodness_of_fit_ref 1.061
_refine_ls_hydrogen_treatment mixed
_refine_ls_matrix_type full
_refine_ls_number_parameters 268
_refine_ls_number_reflns 2988
_refine_ls_number_restraints 1
_refine_ls_restrained_S_all 1.061
_refine_ls_R_factor_all 0.0537
_refine_ls_R_factor_gt 0.0414
_refine_ls_shift/su_max 0.000
_refine_ls_shift/su_mean 0.000
_refine_ls_structure_factor_coef Fsqd
_refine_ls_weighting_details 'calc w=1/[\s^2^(Fo^2^)+(0.0379P)^2^+0.0000P] where P=(Fo^2^+2Fc^2^)/3'
_refine_ls_weighting_scheme calc
_refine_ls_wR_factor_gt 0.0853
_refine_ls_wR_factor_ref 0.0938
_reflns_number_gt 2525
_reflns_number_total 2988
_reflns_threshold_expression >2sigma(I)
_cod_data_source_file cs1c00436_si_002.cif
_cod_data_source_block cu-3966
_cod_depositor_comments 'Adding full bibliography for 4518536.cif.'
_cod_original_cell_volume 1089.17(10)
_cod_original_sg_symbol_H-M P21
_cod_database_code 4518536

loop_
_symmetry_equiv_pos_as_xyz
'x, y, z'
'-x, y+1/2, -z'

loop_
_atom_site_label
_atom_site_type_symbol
_atom_site_fract_x
_atom_site_fract_y
_atom_site_fract_z
_atom_site_U_iso_or_equiv
_atom_site_adp_type
_atom_site_occupancy
_atom_site_symmetry_multiplicity
_atom_site_calc_flag
_atom_site_refinement_flags
_atom_site_disorder_assembly
_atom_site_disorder_group
Si1 Si 0.08582(8) 0.27399(14) 0.22593(6) 0.0307(2) Uani 1 1 d . . .
O1 O 0.5589(2) 0.2418(3) 0.29367(14) 0.0277(5) Uani 1 1 d . . .
H1 H 0.512(3) 0.181(6) 0.311(2) 0.033 Uiso 1 1 d . . .
O2 O 0.4557(2) 0.9033(3) 0.36929(13) 0.0296(5) Uani 1 1 d . . .
O3 O 0.3599(2) 0.1272(3) 0.14511(14) 0.0316(5) Uani 1 1 d . . .
C1 C 0.2632(3) 0.3321(4) 0.27897(19) 0.0250(7) Uani 1 1 d . . .
H1A H 0.3041 0.2032 0.3027 0.030 Uiso 1 1 calc R . .
C2 C 0.2651(3) 0.4693(5) 0.3566(2) 0.0299(8) Uani 1 1 d . . .
H2A H 0.2337 0.6036 0.3356 0.036 Uiso 1 1 calc R . .
H2B H 0.2042 0.4159 0.3905 0.036 Uiso 1 1 calc R . .
C3 C 0.4016(3) 0.4876(5) 0.41459(19) 0.0279(7) Uani 1 1 d . . .
H3A H 0.4263 0.3578 0.4433 0.033 Uiso 1 1 calc R . .
H3B H 0.3989 0.5876 0.4599 0.033 Uiso 1 1 calc R . .
C4 C 0.5065(3) 0.5487(5) 0.36667(18) 0.0233(7) Uani 1 1 d . . .
C5 C 0.5017(3) 0.4351(4) 0.28114(19) 0.0231(7) Uani 1 1 d . . .
C6 C 0.3565(3) 0.4250(5) 0.22651(18) 0.0228(7) Uani 1 1 d . . .
H6A H 0.3265 0.5645 0.2109 0.027 Uiso 1 1 calc R . .
C7 C 0.5007(3) 0.7622(5) 0.33683(18) 0.0239(6) Uani 1 1 d . . .
C8 C 0.5634(3) 0.7794(5) 0.25951(18) 0.0247(6) Uani 1 1 d . . .
H8A H 0.6465 0.8555 0.2746 0.030 Uiso 1 1 calc R . .
H8B H 0.5035 0.8469 0.2110 0.030 Uiso 1 1 calc R . .
C9 C 0.5889(3) 0.5622(4) 0.2361(2) 0.0247(7) Uani 1 1 d . . .
H9A H 0.5646 0.5423 0.1730 0.030 Uiso 1 1 calc R . .
H9B H 0.6825 0.5270 0.2571 0.030 Uiso 1 1 calc R . .
C10 C 0.6431(3) 0.5250(5) 0.42825(19) 0.0308(8) Uani 1 1 d . . .
H10A H 0.6451 0.6003 0.4812 0.046 Uiso 1 1 calc R . .
H10B H 0.7108 0.5762 0.4002 0.046 Uiso 1 1 calc R . .
H10C H 0.6596 0.3836 0.4422 0.046 Uiso 1 1 calc R . .
C11 C 0.3506(3) 0.3099(5) 0.1435(2) 0.0245(7) Uani 1 1 d . . .
C12 C 0.3315(3) 0.4166(5) 0.0589(2) 0.0255(7) Uani 1 1 d . . .
C13 C 0.3544(3) 0.6206(5) 0.0507(2) 0.0280(7) Uani 1 1 d . . .
H13A H 0.3739 0.7025 0.1006 0.034 Uiso 1 1 calc R . .
C14 C 0.3488(3) 0.7044(5) -0.0295(2) 0.0339(8) Uani 1 1 d . . .
H14A H 0.3678 0.8421 -0.0340 0.041 Uiso 1 1 calc R . .
C15 C 0.3158(3) 0.5891(5) -0.1029(2) 0.0331(8) Uani 1 1 d . . .
H15A H 0.3147 0.6459 -0.1577 0.040 Uiso 1 1 calc R . .
C16 C 0.2841(3) 0.3893(6) -0.0961(2) 0.0332(8) Uani 1 1 d . . .
H16A H 0.2553 0.3116 -0.1466 0.040 Uiso 1 1 calc R . .
C17 C 0.2943(3) 0.3034(5) -0.01652(19) 0.0296(7) Uani 1 1 d . . .
H17A H 0.2759 0.1653 -0.0126 0.036 Uiso 1 1 calc R . .
C18 C 0.0247(3) 0.1276(5) 0.31034(19) 0.0273(7) Uani 1 1 d . . .
C19 C 0.1031(3) -0.0201(5) 0.3579(2) 0.0332(8) Uani 1 1 d . . .
H19A H 0.1881 -0.0438 0.3480 0.040 Uiso 1 1 calc R . .
C20 C 0.0602(3) -0.1333(5) 0.4194(2) 0.0357(8) Uani 1 1 d . . .
H20A H 0.1156 -0.2334 0.4505 0.043 Uiso 1 1 calc R . .
C21 C -0.0632(3) -0.1009(5) 0.4358(2) 0.0331(8) Uani 1 1 d . . .
H21A H -0.0929 -0.1775 0.4779 0.040 Uiso 1 1 calc R . .
C22 C -0.1418(3) 0.0453(5) 0.3894(2) 0.0325(8) Uani 1 1 d . . .
H22A H -0.2269 0.0681 0.3994 0.039 Uiso 1 1 calc R . .
C23 C -0.0985(3) 0.1589(5) 0.32861(19) 0.0306(8) Uani 1 1 d . . .
H23A H -0.1537 0.2605 0.2986 0.037 Uiso 1 1 calc R . .
C24 C -0.0108(4) 0.5098(6) 0.1997(3) 0.0504(10) Uani 1 1 d . . .
H24A H -0.1011 0.4772 0.1708 0.076 Uiso 1 1 calc R . .
H24B H 0.0290 0.5925 0.1616 0.076 Uiso 1 1 calc R . .
H24C H -0.0108 0.5831 0.2529 0.076 Uiso 1 1 calc R . .
C25 C 0.0625(4) 0.1157(7) 0.1271(2) 0.0491(11) Uani 1 1 d . . .
H25A H -0.0292 0.0727 0.1103 0.074 Uiso 1 1 calc R . .
H25B H 0.1195 -0.0017 0.1389 0.074 Uiso 1 1 calc R . .
H25C H 0.0850 0.1932 0.0802 0.074 Uiso 1 1 calc R . .

loop_
_atom_site_aniso_label
_atom_site_aniso_U_11
_atom_site_aniso_U_22
_atom_site_aniso_U_33
_atom_site_aniso_U_23
_atom_site_aniso_U_13
_atom_site_aniso_U_12
Si1 0.0248(5) 0.0277(5) 0.0380(5) 0.0048(5) 0.0037(4) -0.0015(4)
O1 0.0287(12) 0.0162(13) 0.0383(13) 0.0014(10) 0.0078(10) 0.0031(10)
O2 0.0366(13) 0.0188(12) 0.0339(13) -0.0008(10) 0.0087(10) 0.0036(10)
O3 0.0376(13) 0.0175(12) 0.0395(14) -0.0007(10) 0.0078(10) -0.0017(10)
C1 0.0264(16) 0.0204(17) 0.0285(16) 0.0045(13) 0.0068(13) 0.0007(13)
C2 0.0305(18) 0.0262(18) 0.0347(18) 0.0023(15) 0.0110(14) -0.0039(15)
C3 0.0340(18) 0.0239(17) 0.0269(17) 0.0012(14) 0.0092(14) -0.0021(15)
C4 0.0264(17) 0.0202(17) 0.0231(15) -0.0002(13) 0.0055(13) -0.0016(13)
C5 0.0255(17) 0.0118(15) 0.0326(17) -0.0007(13) 0.0079(13) 0.0015(13)
C6 0.0245(16) 0.0153(15) 0.0271(16) 0.0030(13) 0.0021(12) 0.0020(13)
C7 0.0212(14) 0.0208(16) 0.0277(15) -0.0015(15) 0.0012(12) -0.0009(15)
C8 0.0283(16) 0.0183(15) 0.0287(15) 0.0001(15) 0.0089(12) -0.0023(16)
C9 0.0244(16) 0.0202(16) 0.0304(17) 0.0009(14) 0.0083(13) -0.0002(13)
C10 0.0333(19) 0.0246(19) 0.0315(18) -0.0016(15) 0.0005(14) 0.0001(15)
C11 0.0184(15) 0.0225(19) 0.0312(17) 0.0010(14) 0.0027(12) -0.0010(13)
C12 0.0242(16) 0.0192(16) 0.0323(17) 0.0011(14) 0.0046(13) 0.0020(14)
C13 0.0267(17) 0.0232(17) 0.0327(18) 0.0002(15) 0.0037(14) 0.0018(15)
C14 0.0366(19) 0.0286(19) 0.0359(18) 0.0041(16) 0.0066(15) 0.0026(15)
C15 0.0338(19) 0.036(2) 0.0289(18) 0.0050(16) 0.0051(14) 0.0045(16)
C16 0.0328(19) 0.037(2) 0.0308(19) -0.0055(17) 0.0096(15) -0.0004(17)
C17 0.0294(16) 0.0272(19) 0.0332(17) -0.0014(16) 0.0088(14) 0.0006(16)
C18 0.0225(16) 0.0255(17) 0.0333(17) -0.0036(15) 0.0051(13) -0.0042(14)
C19 0.0289(18) 0.0252(18) 0.048(2) 0.0052(16) 0.0147(16) 0.0019(15)
C20 0.0328(19) 0.0292(19) 0.044(2) 0.0069(16) 0.0068(16) 0.0013(16)
C21 0.0346(19) 0.033(2) 0.0322(18) -0.0042(16) 0.0089(15) -0.0050(17)
C22 0.0248(18) 0.035(2) 0.0371(18) -0.0069(16) 0.0065(14) -0.0010(15)
C23 0.0229(17) 0.033(2) 0.0348(18) -0.0050(16) 0.0029(13) 0.0029(15)
C24 0.032(2) 0.040(2) 0.073(3) 0.018(2) -0.0011(19) -0.0003(19)
C25 0.037(2) 0.070(3) 0.041(2) -0.011(2) 0.0091(17) -0.020(2)

loop_
_atom_type_symbol
_atom_type_description
_atom_type_scat_dispersion_real
_atom_type_scat_dispersion_imag
_atom_type_scat_source
C C 0.0181 0.0091 'International Tables Vol C Tables 4.2.6.8 and 6.1.1.4'
H H 0.0000 0.0000 'International Tables Vol C Tables 4.2.6.8 and 6.1.1.4'
O O 0.0492 0.0322 'International Tables Vol C Tables 4.2.6.8 and 6.1.1.4'
Si Si 0.2541 0.3302 'International Tables Vol C Tables 4.2.6.8 and 6.1.1.4'

loop_
_geom_angle_atom_site_label_1
_geom_angle_atom_site_label_2
_geom_angle_atom_site_label_3
_geom_angle
_geom_angle_site_symmetry_1
_geom_angle_site_symmetry_3
_geom_angle_publ_flag
C25 Si1 C24 109.1(2) . . ?
C25 Si1 C18 107.71(16) . . ?
C24 Si1 C18 110.27(16) . . ?
C25 Si1 C1 115.00(15) . . ?
C24 Si1 C1 110.59(16) . . ?
C18 Si1 C1 103.97(13) . . ?
C2 C1 C6 107.2(2) . . ?
C2 C1 Si1 108.5(2) . . ?
C6 C1 Si1 120.8(2) . . ?
C3 C2 C1 112.3(3) . . ?
C2 C3 C4 113.5(2) . . ?
C7 C4 C3 115.5(3) . . ?
C7 C4 C10 105.3(3) . . ?
C3 C4 C10 108.7(3) . . ?
C7 C4 C5 101.4(2) . . ?
C3 C4 C5 114.9(3) . . ?
C10 C4 C5 110.6(3) . . ?
O1 C5 C9 107.1(2) . . ?
O1 C5 C4 113.1(2) . . ?
C9 C5 C4 103.4(2) . . ?
O1 C5 C6 111.3(2) . . ?
C9 C5 C6 111.4(2) . . ?
C4 C5 C6 110.2(2) . . ?
C11 C6 C1 110.9(2) . . ?
C11 C6 C5 110.5(2) . . ?
C1 C6 C5 111.4(2) . . ?
O2 C7 C4 126.5(3) . . ?
O2 C7 C8 124.0(3) . . ?
C4 C7 C8 109.5(3) . . ?
C7 C8 C9 104.7(3) . . ?
C5 C9 C8 104.9(2) . . ?
O3 C11 C12 119.2(3) . . ?
O3 C11 C6 120.0(3) . . ?
C12 C11 C6 120.8(3) . . ?
C13 C12 C17 118.0(3) . . ?
C13 C12 C11 123.9(3) . . ?
C17 C12 C11 118.0(3) . . ?
C14 C13 C12 120.6(3) . . ?
C15 C14 C13 120.4(3) . . ?
C14 C15 C16 119.5(3) . . ?
C17 C16 C15 120.3(3) . . ?
C16 C17 C12 121.0(3) . . ?
C19 C18 C23 116.8(3) . . ?
C19 C18 Si1 120.2(2) . . ?
C23 C18 Si1 123.0(3) . . ?
C20 C19 C18 121.8(3) . . ?
C21 C20 C19 120.4(3) . . ?
C22 C21 C20 118.5(3) . . ?
C21 C22 C23 121.0(3) . . ?
C22 C23 C18 121.5(3) . . ?

loop_
_geom_bond_atom_site_label_1
_geom_bond_atom_site_label_2
_geom_bond_distance
_geom_bond_site_symmetry_2
_geom_bond_publ_flag
Si1 C25 1.869(4) . ?
Si1 C24 1.872(4) . ?
Si1 C18 1.887(3) . ?
Si1 C1 1.901(3) . ?
O1 C5 1.422(4) . ?
O2 C7 1.221(4) . ?
O3 C11 1.228(4) . ?
C1 C2 1.537(4) . ?
C1 C6 1.549(4) . ?
C2 C3 1.524(4) . ?
C3 C4 1.526(4) . ?
C4 C7 1.505(4) . ?
C4 C10 1.551(4) . ?
C4 C5 1.552(4) . ?
C5 C9 1.538(4) . ?
C5 C6 1.575(4) . ?
C6 C11 1.521(4) . ?
C7 C8 1.523(4) . ?
C8 C9 1.541(4) . ?
C11 C12 1.500(4) . ?
C12 C13 1.399(4) . ?
C12 C17 1.401(4) . ?
C13 C14 1.385(4) . ?
C14 C15 1.380(5) . ?
C15 C16 1.389(5) . ?
C16 C17 1.374(4) . ?
C18 C19 1.397(5) . ?
C18 C23 1.398(4) . ?
C19 C20 1.390(4) . ?
C20 C21 1.390(4) . ?
C21 C22 1.383(5) . ?
C22 C23 1.385(4) . ?
